data_7063303
loop_
_publ_author_name
'Mertsalov, Dmitriy F.'
'Shchevnikov, Dmitriy M.'
'Lovtsevich, Lala V.'
'Novikov, Roman A.'
'Khrustalev, Victor N.'
'Grigoriev, Mikhail S.'
'Romanycheva, Anna A.'
'Shetnev, Anton A.'
'Bychkova, Olga P.'
'Trenin, Alexey S.'
'Zaytsev, Vladimir P.'

_publ_section_title
;
 The short route to chalcogenurea-substituted 3a,6-epoxyisoindoles via an
 intramolecular Diels--Alder furan (IMDAF) reaction. Antibacterial and
 antifungal activity
;
_journal_issue 29
_journal_name_full 'New Journal of Chemistry'
_journal_page_first 12947
_journal_page_last 12959
_journal_paper_doi 10.1039/D4NJ01174K
_journal_volume 48
_journal_year 2024
_chemical_absolute_configuration ad
_chemical_formula_moiety 'C15 H15 Cl N2 O Se'
_chemical_formula_sum 'C15 H15 Cl N2 O Se'
_chemical_formula_weight 353.70
_space_group_crystal_system orthorhombic
_space_group_IT_number 19
_space_group_name_Hall 'P 2ac 2ab'
_space_group_name_H-M_alt 'P 21 21 21'
_atom_sites_solution_hydrogens mixed
_atom_sites_solution_primary difmap
_atom_sites_solution_secondary difmap
_audit_creation_method SHELXL-2013
_audit_update_record
;
2023-05-27 deposited with the CCDC.	2024-07-01 downloaded from the CCDC.
;
_cell_angle_alpha 90
_cell_angle_beta 90
_cell_angle_gamma 90
_cell_formula_units_Z 4
_cell_length_a 6.31793(12)
_cell_length_b 9.33602(18)
_cell_length_c 23.9880(5)
_cell_measurement_reflns_used 6961
_cell_measurement_temperature 100(2)
_cell_measurement_theta_max 79.0
_cell_measurement_theta_min 5.1
_cell_volume 1414.92(5)
_computing_cell_refinement 'CrysAlisPro 1.171.41.117a (Rigaku OD, 2021)'
_computing_data_collection 'CrysAlisPro 1.171.41.117a (Rigaku OD, 2021)'
_computing_data_reduction 'CrysAlisPro 1.171.41.117a (Rigaku OD, 2021)'
_computing_molecular_graphics 'SHELXTL (Sheldrick, 2015)'
_computing_publication_material 'SHELXTL (Sheldrick, 2015)'
_computing_structure_refinement 'SHELXL (Sheldrick, 2015)'
_computing_structure_solution 'SHELXT (Sheldrick, 2015)'
_diffrn_ambient_temperature 100(2)
_diffrn_measured_fraction_theta_full 1.000
_diffrn_measured_fraction_theta_max 0.999
_diffrn_measurement_device_type 'XtaLAB Synergy, Dualflex, HyPix'
_diffrn_measurement_method '\f and \w'
_diffrn_radiation_type CuK\a
_diffrn_radiation_wavelength 1.54184
_diffrn_reflns_av_R_equivalents 0.0361
_diffrn_reflns_av_unetI/netI 0.0346
_diffrn_reflns_Laue_measured_fraction_full 1.000
_diffrn_reflns_Laue_measured_fraction_max 0.999
_diffrn_reflns_limit_h_max 8
_diffrn_reflns_limit_h_min -6
_diffrn_reflns_limit_k_max 11
_diffrn_reflns_limit_k_min -10
_diffrn_reflns_limit_l_max 30
_diffrn_reflns_limit_l_min -30
_diffrn_reflns_number 9337
_diffrn_reflns_point_group_measured_fraction_full 0.968
_diffrn_reflns_point_group_measured_fraction_max 0.938
_diffrn_reflns_theta_full 67.684
_diffrn_reflns_theta_max 79.396
_diffrn_reflns_theta_min 3.685
_diffrn_source 'micro-focus sealed X-ray tube'
_exptl_absorpt_coefficient_mu 5.300
_exptl_absorpt_correction_T_max 0.612
_exptl_absorpt_correction_T_min 0.491
_exptl_absorpt_correction_type multi-scan
_exptl_absorpt_process_details
;
CrysAlisPro 1.171.41.117a (Rigaku Oxford Diffraction, 2021)
Empirical absorption correction using spherical harmonics,
implemented in SCALE3 ABSPACK scaling algorithm.
;
_exptl_crystal_colour colourless
_exptl_crystal_density_diffrn 1.660
_exptl_crystal_description prism
_exptl_crystal_F_000 712
_exptl_crystal_size_max 0.14
_exptl_crystal_size_mid 0.11
_exptl_crystal_size_min 0.09
_refine_diff_density_max 0.529
_refine_diff_density_min -0.441
_refine_diff_density_rms 0.075
_refine_ls_abs_structure_details
;
 Flack x determined using 1032 quotients [(I+)-(I-)]/[(I+)+(I-)]
 (Parsons and Flack (2004), Acta Cryst. A60, s61).
;
_refine_ls_abs_structure_Flack -0.029(16)
_refine_ls_extinction_coef 0.00081(8)
_refine_ls_extinction_expression Fc^*^=kFc[1+0.001xFc^2^\l^3^/sin(2\q)]^-1/4^
_refine_ls_extinction_method SHELXL
_refine_ls_goodness_of_fit_ref 1.137
_refine_ls_hydrogen_treatment mixed
_refine_ls_matrix_type full
_refine_ls_number_parameters 185
_refine_ls_number_reflns 2870
_refine_ls_number_restraints 0
_refine_ls_restrained_S_all 1.137
_refine_ls_R_factor_all 0.0299
_refine_ls_R_factor_gt 0.0290
_refine_ls_shift/su_max 0.001
_refine_ls_shift/su_mean 0.000
_refine_ls_structure_factor_coef Fsqd
_refine_ls_weighting_details 'w=1/[\s^2^(Fo^2^)+(0.0271P)^2^+1.2993P] where P=(Fo^2^+2Fc^2^)/3'
_refine_ls_weighting_scheme calc
_refine_ls_wR_factor_gt 0.0745
_refine_ls_wR_factor_ref 0.0750
_reflns_Friedel_coverage 0.602
_reflns_Friedel_fraction_full 0.922
_reflns_Friedel_fraction_max 0.851
_reflns_number_gt 2771
_reflns_number_total 2870
_reflns_threshold_expression 'I > 2\s(I)'
_cod_data_source_file d4nj01174k2.cif
_cod_data_source_block 7p
_cod_depositor_comments 'Adding full bibliography for 7063302--7063305.cif.'
_cod_database_code 7063303
_shelx_space_group_comment
;
The symmetry employed for this shelxl refinement is uniquely defined
by the following loop, which should always be used as a source of
symmetry information in preference to the above space-group names.
They are only intended as comments.
;
_shelx_estimated_absorpt_t_min 0.524
_shelx_estimated_absorpt_t_max 0.647
_shelxl_version_number 2013-4

loop_
_space_group_symop_operation_xyz
'x, y, z'
'-x+1/2, -y, z+1/2'
'-x, y+1/2, -z+1/2'
'x+1/2, -y+1/2, -z'

loop_
_atom_site_label
_atom_site_type_symbol
_atom_site_fract_x
_atom_site_fract_y
_atom_site_fract_z
_atom_site_U_iso_or_equiv
_atom_site_adp_type
_atom_site_occupancy
_atom_site_site_symmetry_order
_atom_site_calc_flag
_atom_site_refinement_flags_posn
_atom_site_refinement_flags_adp
_atom_site_refinement_flags_occupancy
_atom_site_disorder_assembly
_atom_site_disorder_group
Se1 Se 0.79406(6) 0.28658(5) 0.71586(2) 0.02223(14) Uani 1 1 d . . . . .
Cl1 Cl 0.28101(18) 0.28229(13) 0.83202(4) 0.0325(2) Uani 1 1 d . . . . .
N1 N 0.4925(6) 0.4853(4) 0.75294(15) 0.0229(7) Uani 1 1 d . . . . .
H1 H 0.392(9) 0.561(6) 0.748(2) 0.028 Uiso 1 1 d . U . . .
C1 C 0.5271(7) 0.3509(5) 0.60956(16) 0.0234(8) Uani 1 1 d . . . . .
H1A H 0.5130 0.2456 0.6125 0.028 Uiso 1 1 calc R U . . .
H1B H 0.6760 0.3750 0.6008 0.028 Uiso 1 1 calc R U . . .
N2 N 0.4577(5) 0.4218(4) 0.66118(13) 0.0201(7) Uani 1 1 d . . . . .
C2 C 0.5616(7) 0.4075(4) 0.70912(16) 0.0211(8) Uani 1 1 d . . . . .
C3 C 0.2611(6) 0.5077(5) 0.65392(16) 0.0241(9) Uani 1 1 d . . . . .
H3A H 0.2930 0.6115 0.6534 0.029 Uiso 1 1 calc R U . . .
H3B H 0.1586 0.4878 0.6842 0.029 Uiso 1 1 calc R U . . .
C3A C 0.1750(7) 0.4575(4) 0.59726(16) 0.0230(9) Uani 1 1 d . . . . .
H3C H 0.0736 0.3761 0.6016 0.028 Uiso 1 1 calc R U . . .
C4 C 0.0869(7) 0.5737(5) 0.55754(18) 0.0251(9) Uani 1 1 d . . . . .
H4A H 0.0753 0.6679 0.5762 0.030 Uiso 1 1 calc R U . . .
H4B H -0.0526 0.5463 0.5420 0.030 Uiso 1 1 calc R U . . .
C5 C 0.2624(7) 0.5736(5) 0.51202(15) 0.0256(9) Uani 1 1 d . . . . .
H5 H 0.2672 0.6617 0.4884 0.031 Uiso 1 1 calc R U . . .
C6 C 0.2437(7) 0.4346(5) 0.47994(17) 0.0277(9) Uani 1 1 d . . . . .
H6 H 0.1901 0.4225 0.4432 0.033 Uiso 1 1 calc R U . . .
C7 C 0.3170(7) 0.3334(4) 0.51329(17) 0.0256(8) Uani 1 1 d . . . . .
H7 H 0.3281 0.2338 0.5056 0.031 Uiso 1 1 calc R U . . .
C7A C 0.3795(7) 0.4102(5) 0.56627(17) 0.0228(8) Uani 1 1 d . . . . .
O8 O 0.4499(5) 0.5484(3) 0.54484(12) 0.0239(6) Uani 1 1 d . . . . .
C8 C 0.5861(7) 0.4764(5) 0.80627(17) 0.0230(8) Uani 1 1 d . . . . .
C9 C 0.5018(7) 0.3860(5) 0.84722(17) 0.0229(8) Uani 1 1 d . . . . .
C10 C 0.5941(7) 0.3771(5) 0.89943(17) 0.0257(9) Uani 1 1 d . . . . .
H10 H 0.5371 0.3142 0.9267 0.031 Uiso 1 1 calc R U . . .
C11 C 0.7690(8) 0.4596(4) 0.91181(17) 0.0266(9) Uani 1 1 d . . . . .
H11 H 0.8325 0.4534 0.9476 0.032 Uiso 1 1 calc R U . . .
C12 C 0.8525(8) 0.5520(5) 0.87184(19) 0.0299(10) Uani 1 1 d . . . . .
H12 H 0.9718 0.6099 0.8804 0.036 Uiso 1 1 calc R U . . .
C13 C 0.7601(7) 0.5590(5) 0.81950(18) 0.0290(10) Uani 1 1 d . . . . .
H13 H 0.8176 0.6217 0.7922 0.035 Uiso 1 1 calc R U . . .

loop_
_atom_site_aniso_label
_atom_site_aniso_U_11
_atom_site_aniso_U_22
_atom_site_aniso_U_33
_atom_site_aniso_U_23
_atom_site_aniso_U_13
_atom_site_aniso_U_12
Se1 0.0183(2) 0.0274(2) 0.02104(19) 0.00117(17) -0.00030(16) 0.00121(19)
Cl1 0.0274(4) 0.0382(5) 0.0320(5) 0.0018(4) 0.0010(4) -0.0068(6)
N1 0.0242(16) 0.0271(19) 0.0174(15) 0.0006(14) -0.0015(13) 0.0001(16)
C1 0.022(2) 0.032(2) 0.0160(17) -0.0024(16) -0.0005(15) 0.0060(18)
N2 0.0167(16) 0.0267(17) 0.0170(15) 0.0011(13) -0.0001(13) 0.0013(14)
C2 0.0240(19) 0.0209(17) 0.0183(18) 0.0004(15) 0.0042(16) -0.0044(15)
C3 0.019(2) 0.0327(19) 0.0204(17) 0.0015(16) 0.0022(15) 0.0016(17)
C3A 0.022(2) 0.0254(19) 0.0217(18) 0.0008(15) -0.0014(16) 0.0006(17)
C4 0.020(2) 0.029(2) 0.027(2) -0.0004(17) -0.0036(16) 0.0013(18)
C5 0.028(2) 0.0316(19) 0.0173(16) 0.0011(15) -0.0037(15) 0.0001(18)
C6 0.027(2) 0.035(2) 0.0214(17) -0.0040(16) -0.0048(16) 0.0008(18)
C7 0.025(2) 0.0286(19) 0.0235(18) -0.0031(15) 0.0005(17) -0.0005(18)
C7A 0.0195(18) 0.028(2) 0.0209(18) 0.0007(16) -0.0011(16) -0.0032(17)
O8 0.0222(15) 0.0301(16) 0.0193(13) 0.0017(12) -0.0016(12) -0.0066(12)
C8 0.025(2) 0.0246(19) 0.0198(18) -0.0004(15) 0.0000(16) 0.0042(17)
C9 0.0229(19) 0.0259(19) 0.0199(18) -0.0033(16) 0.0042(16) 0.0026(17)
C10 0.031(2) 0.027(2) 0.0188(18) 0.0009(16) 0.0052(17) 0.0048(18)
C11 0.031(2) 0.0287(19) 0.0200(17) -0.0018(15) -0.0068(17) 0.0059(18)
C12 0.033(2) 0.026(2) 0.030(2) -0.0019(17) -0.0073(18) -0.0054(18)
C13 0.032(3) 0.0288(19) 0.0263(19) 0.0034(16) -0.0025(17) -0.0015(19)

loop_
_atom_type_symbol
_atom_type_description
_atom_type_scat_dispersion_real
_atom_type_scat_dispersion_imag
_atom_type_scat_source
C C 0.0181 0.0091 'International Tables Vol C Tables 4.2.6.8 and 6.1.1.4'
H H 0.0000 0.0000 'International Tables Vol C Tables 4.2.6.8 and 6.1.1.4'
N N 0.0311 0.0180 'International Tables Vol C Tables 4.2.6.8 and 6.1.1.4'
O O 0.0492 0.0322 'International Tables Vol C Tables 4.2.6.8 and 6.1.1.4'
Cl Cl 0.3639 0.7018 'International Tables Vol C Tables 4.2.6.8 and 6.1.1.4'
Se Se -0.7943 1.1372 'International Tables Vol C Tables 4.2.6.8 and 6.1.1.4'

loop_
_geom_angle_atom_site_label_1
_geom_angle_atom_site_label_2
_geom_angle_atom_site_label_3
_geom_angle
_geom_angle_site_symmetry_1
_geom_angle_site_symmetry_3
_geom_angle_publ_flag
C2 N1 C8 122.6(4) . . ?
C2 N1 H1 121(3) . . ?
C8 N1 H1 116(3) . . ?
N2 C1 C7A 103.4(3) . . ?
N2 C1 H1A 111.1 . . ?
C7A C1 H1A 111.1 . . ?
N2 C1 H1B 111.1 . . ?
C7A C1 H1B 111.1 . . ?
H1A C1 H1B 109.1 . . ?
C2 N2 C1 122.4(3) . . ?
C2 N2 C3 124.5(3) . . ?
C1 N2 C3 113.1(3) . . ?
N2 C2 N1 117.3(4) . . ?
N2 C2 Se1 121.7(3) . . ?
N1 C2 Se1 120.9(3) . . ?
N2 C3 C3A 103.6(3) . . ?
N2 C3 H3A 111.0 . . ?
C3A C3 H3A 111.0 . . ?
N2 C3 H3B 111.0 . . ?
C3A C3 H3B 111.0 . . ?
H3A C3 H3B 109.0 . . ?
C3 C3A C4 117.3(4) . . ?
C3 C3A C7A 102.4(3) . . ?
C4 C3A C7A 101.8(3) . . ?
C3 C3A H3C 111.5 . . ?
C4 C3A H3C 111.5 . . ?
C7A C3A H3C 111.5 . . ?
C3A C4 C5 100.1(3) . . ?
C3A C4 H4A 111.8 . . ?
C5 C4 H4A 111.8 . . ?
C3A C4 H4B 111.8 . . ?
C5 C4 H4B 111.8 . . ?
H4A C4 H4B 109.5 . . ?
O8 C5 C6 101.7(3) . . ?
O8 C5 C4 101.7(3) . . ?
C6 C5 C4 107.6(4) . . ?
O8 C5 H5 114.8 . . ?
C6 C5 H5 114.8 . . ?
C4 C5 H5 114.8 . . ?
C7 C6 C5 106.1(4) . . ?
C7 C6 H6 126.9 . . ?
C5 C6 H6 126.9 . . ?
C6 C7 C7A 105.1(4) . . ?
C6 C7 H7 127.4 . . ?
C7A C7 H7 127.4 . . ?
O8 C7A C1 112.4(3) . . ?
O8 C7A C7 101.7(3) . . ?
C1 C7A C7 124.6(4) . . ?
O8 C7A C3A 99.8(3) . . ?
C1 C7A C3A 106.9(3) . . ?
C7 C7A C3A 108.7(3) . . ?
C5 O8 C7A 95.0(3) . . ?
C13 C8 C9 118.6(4) . . ?
C13 C8 N1 120.6(4) . . ?
C9 C8 N1 120.8(4) . . ?
C10 C9 C8 120.7(4) . . ?
C10 C9 Cl1 119.7(3) . . ?
C8 C9 Cl1 119.6(3) . . ?
C11 C10 C9 119.9(4) . . ?
C11 C10 H10 120.0 . . ?
C9 C10 H10 120.0 . . ?
C10 C11 C12 120.1(4) . . ?
C10 C11 H11 120.0 . . ?
C12 C11 H11 120.0 . . ?
C13 C12 C11 119.5(4) . . ?
C13 C12 H12 120.2 . . ?
C11 C12 H12 120.2 . . ?
C8 C13 C12 121.2(4) . . ?
C8 C13 H13 119.4 . . ?
C12 C13 H13 119.4 . . ?

loop_
_geom_bond_atom_site_label_1
_geom_bond_atom_site_label_2
_geom_bond_distance
_geom_bond_site_symmetry_2
_geom_bond_publ_flag
Se1 C2 1.860(4) . ?
Cl1 C9 1.737(5) . ?
N1 C2 1.350(5) . ?
N1 C8 1.412(5) . ?
N1 H1 0.96(6) . ?
C1 N2 1.471(5) . ?
C1 C7A 1.502(6) . ?
C1 H1A 0.9900 . ?
C1 H1B 0.9900 . ?
N2 C2 1.331(5) . ?
N2 C3 1.488(5) . ?
C3 C3A 1.537(5) . ?
C3 H3A 0.9900 . ?
C3 H3B 0.9900 . ?
C3A C4 1.547(6) . ?
C3A C7A 1.554(6) . ?
C3A H3C 1.0000 . ?
C4 C5 1.556(6) . ?
C4 H4A 0.9900 . ?
C4 H4B 0.9900 . ?
C5 O8 1.441(5) . ?
C5 C6 1.513(6) . ?
C5 H5 1.0000 . ?
C6 C7 1.322(6) . ?
C6 H6 0.9500 . ?
C7 C7A 1.512(6) . ?
C7 H7 0.9500 . ?
C7A O8 1.458(5) . ?
C8 C13 1.380(7) . ?
C8 C9 1.400(6) . ?
C9 C10 1.384(6) . ?
C10 C11 1.379(7) . ?
C10 H10 0.9500 . ?
C11 C12 1.394(6) . ?
C11 H11 0.9500 . ?
C12 C13 1.386(6) . ?
C12 H12 0.9500 . ?
C13 H13 0.9500 . ?

loop_
_geom_hbond_atom_site_label_D
_geom_hbond_atom_site_label_H
_geom_hbond_atom_site_label_A
_geom_hbond_distance_DH
_geom_hbond_distance_HA
_geom_hbond_distance_DA
_geom_hbond_angle_DHA
_geom_hbond_site_symmetry_A
N1 H1 Se1 0.96(6) 2.56(6) 3.428(4) 150(4) 3_656

loop_
_geom_torsion_atom_site_label_1
_geom_torsion_atom_site_label_2
_geom_torsion_atom_site_label_3
_geom_torsion_atom_site_label_4
_geom_torsion
_geom_torsion_site_symmetry_1
_geom_torsion_site_symmetry_2
_geom_torsion_site_symmetry_3
_geom_torsion_site_symmetry_4
_geom_torsion_publ_flag
C7A C1 N2 C2 -173.9(4) . . . . ?
C7A C1 N2 C3 6.8(5) . . . . ?
C1 N2 C2 N1 175.5(4) . . . . ?
C3 N2 C2 N1 -5.3(6) . . . . ?
C1 N2 C2 Se1 -4.1(5) . . . . ?
C3 N2 C2 Se1 175.1(3) . . . . ?
C8 N1 C2 N2 178.3(4) . . . . ?
C8 N1 C2 Se1 -2.1(6) . . . . ?
C2 N2 C3 C3A -165.4(4) . . . . ?
C1 N2 C3 C3A 13.8(4) . . . . ?
N2 C3 C3A C4 -138.0(4) . . . . ?
N2 C3 C3A C7A -27.6(4) . . . . ?
C3 C3A C4 C5 109.2(4) . . . . ?
C7A C3A C4 C5 -1.6(4) . . . . ?
C3A C4 C5 O8 -35.8(4) . . . . ?
C3A C4 C5 C6 70.6(4) . . . . ?
O8 C5 C6 C7 32.8(4) . . . . ?
C4 C5 C6 C7 -73.6(4) . . . . ?
C5 C6 C7 C7A 0.4(5) . . . . ?
N2 C1 C7A O8 83.7(4) . . . . ?
N2 C1 C7A C7 -152.8(4) . . . . ?
N2 C1 C7A C3A -24.8(4) . . . . ?
C6 C7 C7A O8 -33.1(4) . . . . ?
C6 C7 C7A C1 -161.1(4) . . . . ?
C6 C7 C7A C3A 71.6(4) . . . . ?
C3 C3A C7A O8 -83.9(3) . . . . ?
C4 C3A C7A O8 37.8(4) . . . . ?
C3 C3A C7A C1 33.2(4) . . . . ?
C4 C3A C7A C1 154.9(3) . . . . ?
C3 C3A C7A C7 170.1(3) . . . . ?
C4 C3A C7A C7 -68.2(4) . . . . ?
C6 C5 O8 C7A -50.5(3) . . . . ?
C4 C5 O8 C7A 60.4(3) . . . . ?
C1 C7A O8 C5 -173.5(3) . . . . ?
C7 C7A O8 C5 51.0(4) . . . . ?
C3A C7A O8 C5 -60.5(3) . . . . ?
C2 N1 C8 C13 85.8(6) . . . . ?
C2 N1 C8 C9 -95.5(5) . . . . ?
C13 C8 C9 C10 -1.5(6) . . . . ?
N1 C8 C9 C10 179.8(4) . . . . ?
C13 C8 C9 Cl1 179.3(3) . . . . ?
N1 C8 C9 Cl1 0.6(6) . . . . ?
C8 C9 C10 C11 1.0(6) . . . . ?
Cl1 C9 C10 C11 -179.7(3) . . . . ?
C9 C10 C11 C12 0.1(6) . . . . ?
C10 C11 C12 C13 -0.8(7) . . . . ?
C9 C8 C13 C12 0.8(7) . . . . ?
N1 C8 C13 C12 179.5(4) . . . . ?
C11 C12 C13 C8 0.3(7) . . . . ?
